data_7055358
loop_
_publ_author_name
'Meng, Qianli'
'Fronczek, Frank R.'
'Vicente, M Gra\,ca H'

_publ_section_title
;
 Synthesis and spectroscopic properties of
 \b,\b'-dibenzo-3,5,8-triaryl-BODIPYs.
;
_journal_issue 7
_journal_name_full 'New journal of chemistry = Nouveau journal de chimie'
_journal_page_first 5740
_journal_page_last 5751
_journal_paper_doi 10.1039/C5NJ03324A
_journal_volume 40
_journal_year 2016
_chemical_formula_moiety 'C37 H29 B F8 N2'
_chemical_formula_sum 'C37 H29 B F8 N2'
_chemical_formula_weight 664.43
_chemical_name_systematic
;
 ?
;
_space_group_IT_number 2
_symmetry_cell_setting triclinic
_symmetry_space_group_name_Hall '-P 1'
_symmetry_space_group_name_H-M 'P -1'
_atom_sites_solution_hydrogens geom
_atom_sites_solution_primary direct
_atom_sites_solution_secondary difmap
_audit_creation_method SHELXL-97
_audit_update_record
;
2015-11-09 deposited with the CCDC.
2016-02-08 downloaded from the CCDC.
;
_cell_angle_alpha 114.011(4)
_cell_angle_beta 91.649(5)
_cell_angle_gamma 102.179(5)
_cell_formula_units_Z 2
_cell_length_a 8.1559(9)
_cell_length_b 13.0389(14)
_cell_length_c 15.7981(18)
_cell_measurement_reflns_used 9953
_cell_measurement_temperature 90.0(5)
_cell_measurement_theta_max 33.69
_cell_measurement_theta_min 2.64
_cell_volume 1487.7(3)
_computing_cell_refinement 'Bruker SAINT'
_computing_data_collection 'Bruker APEX2'
_computing_data_reduction 'Bruker SAINT'
_computing_molecular_graphics 'ORTEP-3 for Windows (Farrugia, 2012)'
_computing_publication_material 'SHELXL-97 (Sheldrick, 2008)'
_computing_structure_refinement 'SHELXL-97 (Sheldrick, 2008)'
_computing_structure_solution 'SHELXS-97 (Sheldrick, 2008)'
_diffrn_ambient_temperature 90.0(5)
_diffrn_measured_fraction_theta_full 0.999
_diffrn_measured_fraction_theta_max 0.996
_diffrn_measurement_device_type 'Bruker Kappa APEX-II DUO'
_diffrn_measurement_method '\f and \w scans'
_diffrn_radiation_monochromator 'TRIUMPH curved graphite'
_diffrn_radiation_source 'fine-focus sealed tube'
_diffrn_radiation_type MoK\a
_diffrn_radiation_wavelength 0.71073
_diffrn_reflns_av_R_equivalents 0.0281
_diffrn_reflns_av_sigmaI/netI 0.0288
_diffrn_reflns_limit_h_max 12
_diffrn_reflns_limit_h_min -12
_diffrn_reflns_limit_k_max 20
_diffrn_reflns_limit_k_min -20
_diffrn_reflns_limit_l_max 24
_diffrn_reflns_limit_l_min -24
_diffrn_reflns_number 35888
_diffrn_reflns_theta_full 25.00
_diffrn_reflns_theta_max 33.71
_diffrn_reflns_theta_min 1.42
_exptl_absorpt_coefficient_mu 0.121
_exptl_absorpt_correction_T_max 0.9785
_exptl_absorpt_correction_T_min 0.9242
_exptl_absorpt_correction_type multi-scan
_exptl_absorpt_process_details 'SADABS (Sheldrick, 2004)'
_exptl_crystal_colour orange
_exptl_crystal_density_diffrn 1.483
_exptl_crystal_density_method 'not measured'
_exptl_crystal_description prism
_exptl_crystal_F_000 684
_exptl_crystal_recrystallization_method 'Re-crystallisation from solvent: dichloromethane/hexane'
_exptl_crystal_size_max 0.36
_exptl_crystal_size_mid 0.33
_exptl_crystal_size_min 0.18
_refine_diff_density_max 0.586
_refine_diff_density_min -0.367
_refine_diff_density_rms 0.061
_refine_ls_extinction_method none
_refine_ls_goodness_of_fit_ref 1.033
_refine_ls_hydrogen_treatment mixed
_refine_ls_matrix_type full
_refine_ls_number_parameters 442
_refine_ls_number_reflns 11819
_refine_ls_number_restraints 3
_refine_ls_restrained_S_all 1.035
_refine_ls_R_factor_all 0.0503
_refine_ls_R_factor_gt 0.0411
_refine_ls_shift/su_max 0.001
_refine_ls_shift/su_mean 0.000
_refine_ls_structure_factor_coef Fsqd
_refine_ls_weighting_details 'calc w=1/[\s^2^(Fo^2^)+(0.0667P)^2^+0.3526P] where P=(Fo^2^+2Fc^2^)/3'
_refine_ls_weighting_scheme calc
_refine_ls_wR_factor_gt 0.1117
_refine_ls_wR_factor_ref 0.1187
_reflns_number_gt 9928
_reflns_number_total 11819
_reflns_threshold_expression I>2\s(I)
_cod_data_source_file c5nj03324a2.cif
_cod_data_source_block Compound5e
_cod_depositor_comments
;
The following automatic conversions were performed:

'_symmetry_cell_setting' value 'Triclinic' changed to 'triclinic'
according to
/usr/data/users/saulius/crontab/automatic-downloads/rss-feeds/RSC/lib/dictionaries/cif_core.dic
dictionary named 'cif_core.dic' version 2.4.2 from 2011-04-26.

Automatic conversion script
Id: cif_fix_values 4268 2015-11-12 08:31:59Z antanas 

 Adding full bibliography for 7055354--7055362.cif.

 Adding full bibliography for 7055354--7055362.cif.
;
_cod_original_sg_symbol_H-M 'P -1   '
_cod_database_code 7055358

loop_
_symmetry_equiv_pos_as_xyz
'x, y, z'
'-x, -y, -z'

loop_
_atom_site_label
_atom_site_type_symbol
_atom_site_fract_x
_atom_site_fract_y
_atom_site_fract_z
_atom_site_U_iso_or_equiv
_atom_site_adp_type
_atom_site_occupancy
_atom_site_symmetry_multiplicity
_atom_site_calc_flag
_atom_site_refinement_flags
_atom_site_disorder_assembly
_atom_site_disorder_group
F1 F 0.83106(7) 0.37448(6) 0.20432(5) 0.02560(13) Uani 1 1 d . A .
F2 F 0.67382(7) 0.39242(5) 0.32331(5) 0.03068(16) Uani 1 1 d . A .
F3 F 1.13421(9) 0.90373(5) 0.44336(5) 0.02848(14) Uani 1 1 d . . .
F4 F 1.23740(11) 0.84026(6) 0.31358(5) 0.03541(17) Uani 1 1 d . . .
F5 F 1.39420(9) 0.89604(6) 0.44354(6) 0.03512(17) Uani 1 1 d . . .
F6 F 0.09862(9) 0.56771(6) 0.13836(5) 0.02904(14) Uani 1 1 d . A .
F7 F 0.19327(8) 0.52227(6) 0.00560(5) 0.02644(13) Uani 1 1 d . A .
F8 F 0.35490(10) 0.64614(5) 0.13142(6) 0.0396(2) Uani 1 1 d . A .
N1 N 0.90099(9) 0.29333(6) 0.30623(5) 0.01164(11) Uani 1 1 d . A .
N2 N 0.62713(8) 0.20456(6) 0.19793(5) 0.01044(11) Uani 1 1 d . A .
C1 C 1.05294(10) 0.36623(7) 0.35114(5) 0.01235(13) Uani 1 1 d . . .
C2 C 1.15765(10) 0.30440(7) 0.37315(5) 0.01307(13) Uani 1 1 d . A .
C3 C 1.33403(11) 0.35053(8) 0.42375(6) 0.01687(15) Uani 1 1 d D . .
H3A H 1.3417 0.4249 0.4784 0.020 Uiso 0.924(3) 1 calc PR A 1
H3B H 1.4143 0.3651 0.3817 0.020 Uiso 0.924(3) 1 calc PR A 1
H3C H 1.3308 0.3905 0.4918 0.020 Uiso 0.076(3) 1 calc PR A 2
H4C H 1.3999 0.4071 0.4030 0.020 Uiso 0.076(3) 1 calc PR A 2
C4 C 1.38176(12) 0.26431(9) 0.45622(7) 0.0179(2) Uani 0.924(3) 1 d PD A 1
H4A H 1.3251 0.2671 0.5114 0.021 Uiso 0.924(3) 1 calc PR A 1
H4B H 1.5055 0.2859 0.4750 0.021 Uiso 0.924(3) 1 calc PR A 1
C5 C 1.32971(12) 0.14151(8) 0.37861(8) 0.0175(2) Uani 0.924(3) 1 d PD A 1
H5A H 1.3717 0.0886 0.3994 0.021 Uiso 0.924(3) 1 calc PR A 1
H5B H 1.3831 0.1398 0.3227 0.021 Uiso 0.924(3) 1 calc PR A 1
C4A C 1.4246(17) 0.2426(11) 0.4016(10) 0.027(3) Uiso 0.076(3) 1 d PD A 2
H4A1 H 1.4493 0.2136 0.3361 0.032 Uiso 0.076(3) 1 calc PR A 2
H4A2 H 1.5332 0.2705 0.4429 0.032 Uiso 0.076(3) 1 calc PR A 2
C5A C 1.3109(15) 0.1431(11) 0.4169(11) 0.023(3) Uiso 0.076(3) 1 d PD A 2
H5A1 H 1.2908 0.1704 0.4831 0.028 Uiso 0.076(3) 1 calc PR A 2
H5A2 H 1.3676 0.0789 0.4022 0.028 Uiso 0.076(3) 1 calc PR A 2
C6 C 1.13757(10) 0.09865(7) 0.35234(6) 0.01590(14) Uani 1 1 d D . .
H6A H 1.1102 0.0273 0.2933 0.019 Uiso 0.924(3) 1 calc PR A 1
H6B H 1.0859 0.0799 0.4019 0.019 Uiso 0.924(3) 1 calc PR A 1
H6C H 1.1521 0.0427 0.2898 0.019 Uiso 0.076(3) 1 calc PR A 2
H6D H 1.0536 0.0562 0.3781 0.019 Uiso 0.076(3) 1 calc PR A 2
C7 C 1.06624(10) 0.18990(7) 0.34070(5) 0.01215(13) Uani 1 1 d . A .
C8 C 0.90514(10) 0.18297(6) 0.29749(5) 0.01145(13) Uani 1 1 d . . .
C9 C 0.77126(9) 0.08724(6) 0.24555(5) 0.01041(12) Uani 1 1 d . A .
C10 C 0.63388(9) 0.09780(6) 0.19686(5) 0.01037(12) Uani 1 1 d . . .
C11 C 0.48104(9) 0.01484(6) 0.14582(5) 0.01027(12) Uani 1 1 d . A .
C12 C 0.42397(10) -0.11193(6) 0.12250(6) 0.01299(13) Uani 1 1 d . . .
H12A H 0.4473 -0.1247 0.1788 0.016 Uiso 1 1 calc R A .
H12B H 0.4883 -0.1554 0.0739 0.016 Uiso 1 1 calc R . .
C13 C 0.23439(10) -0.15714(7) 0.08709(6) 0.01468(14) Uani 1 1 d . A .
H13A H 0.2052 -0.2428 0.0579 0.018 Uiso 1 1 calc R . .
H13B H 0.1693 -0.1312 0.1406 0.018 Uiso 1 1 calc R . .
C14 C 0.18450(11) -0.11399(7) 0.01581(6) 0.01478(14) Uani 1 1 d . . .
H14A H 0.0643 -0.1509 -0.0104 0.018 Uiso 1 1 calc R A .
H14B H 0.2540 -0.1358 -0.0361 0.018 Uiso 1 1 calc R . .
C15 C 0.21089(10) 0.01763(7) 0.06214(6) 0.01356(13) Uani 1 1 d . A .
H15A H 0.2003 0.0464 0.0136 0.016 Uiso 1 1 calc R . .
H15B H 0.1228 0.0383 0.1035 0.016 Uiso 1 1 calc R . .
C16 C 0.38261(10) 0.07359(6) 0.11825(5) 0.01082(12) Uani 1 1 d . . .
C17 C 0.47514(9) 0.19012(6) 0.15082(5) 0.01059(12) Uani 1 1 d . A .
C18 C 1.10054(10) 0.48971(7) 0.36991(5) 0.01338(13) Uani 1 1 d . . .
C19 C 1.25605(11) 0.53352(7) 0.34610(6) 0.01500(14) Uani 1 1 d . . .
H19 H 1.3320 0.4852 0.3234 0.018 Uiso 1 1 calc R . .
C20 C 1.29964(11) 0.64672(7) 0.35548(6) 0.01640(15) Uani 1 1 d . . .
H20 H 1.4033 0.6751 0.3373 0.020 Uiso 1 1 calc R . .
C21 C 1.19082(11) 0.71851(7) 0.39161(6) 0.01579(14) Uani 1 1 d . . .
C22 C 1.04103(12) 0.67840(7) 0.42053(6) 0.01768(15) Uani 1 1 d . . .
H22 H 0.9698 0.7289 0.4479 0.021 Uiso 1 1 calc R . .
C23 C 0.99559(11) 0.56410(7) 0.40937(6) 0.01642(15) Uani 1 1 d . . .
H23 H 0.8927 0.5366 0.4287 0.020 Uiso 1 1 calc R . .
C24 C 1.23839(13) 0.83903(7) 0.39797(6) 0.02002(16) Uani 1 1 d . . .
C25 C 0.77386(9) -0.02741(7) 0.24377(5) 0.01182(13) Uani 1 1 d . . .
C26 C 0.81143(11) -0.11496(7) 0.16546(6) 0.01577(14) Uani 1 1 d . A .
H26 H 0.8349 -0.1022 0.1115 0.019 Uiso 1 1 calc R . .
C27 C 0.81463(12) -0.22099(8) 0.16614(8) 0.02197(18) Uani 1 1 d . . .
H27 H 0.8410 -0.2801 0.1128 0.026 Uiso 1 1 calc R A .
C28 C 0.77935(13) -0.24046(8) 0.24458(8) 0.0257(2) Uani 1 1 d . A .
H28 H 0.7821 -0.3127 0.2451 0.031 Uiso 1 1 calc R . .
C29 C 0.74011(13) -0.15414(9) 0.32220(8) 0.02377(18) Uani 1 1 d . . .
H29 H 0.7150 -0.1677 0.3756 0.029 Uiso 1 1 calc R A .
C30 C 0.73739(11) -0.04766(8) 0.32223(6) 0.01700(15) Uani 1 1 d . A .
H30 H 0.7107 0.0112 0.3757 0.020 Uiso 1 1 calc R . .
C31 C 0.41715(10) 0.28116(6) 0.13496(5) 0.01161(13) Uani 1 1 d . . .
C32 C 0.52240(10) 0.35977(7) 0.10807(6) 0.01483(14) Uani 1 1 d . A .
H32 H 0.6352 0.3543 0.0982 0.018 Uiso 1 1 calc R . .
C33 C 0.46243(11) 0.44548(7) 0.09578(6) 0.01711(15) Uani 1 1 d . . .
H33 H 0.5353 0.5001 0.0797 0.021 Uiso 1 1 calc R A .
C34 C 0.29553(11) 0.45131(7) 0.10707(6) 0.01530(14) Uani 1 1 d . A .
C35 C 0.18696(11) 0.37070(7) 0.12902(6) 0.01527(14) Uani 1 1 d . . .
H35 H 0.0719 0.3730 0.1340 0.018 Uiso 1 1 calc R A .
C36 C 0.24835(10) 0.28675(7) 0.14360(6) 0.01353(13) Uani 1 1 d . A .
H36 H 0.1748 0.2324 0.1597 0.016 Uiso 1 1 calc R . .
C37 C 0.23516(12) 0.54687(8) 0.09623(7) 0.02011(17) Uani 1 1 d . . .
B1 B 0.75730(11) 0.32092(7) 0.25856(7) 0.01285(15) Uani 1 1 d . . .

loop_
_atom_site_aniso_label
_atom_site_aniso_U_11
_atom_site_aniso_U_22
_atom_site_aniso_U_33
_atom_site_aniso_U_23
_atom_site_aniso_U_13
_atom_site_aniso_U_12
F1 0.0129(2) 0.0302(3) 0.0413(3) 0.0289(3) -0.0072(2) -0.0063(2)
F2 0.0127(2) 0.0190(3) 0.0390(3) -0.0093(2) 0.0008(2) 0.0050(2)
F3 0.0367(4) 0.0153(2) 0.0332(3) 0.0095(2) 0.0055(3) 0.0071(2)
F4 0.0640(5) 0.0199(3) 0.0223(3) 0.0126(2) 0.0050(3) 0.0026(3)
F5 0.0268(3) 0.0159(3) 0.0514(4) 0.0110(3) -0.0122(3) -0.0087(2)
F6 0.0363(4) 0.0269(3) 0.0305(3) 0.0122(3) 0.0032(3) 0.0210(3)
F7 0.0288(3) 0.0313(3) 0.0274(3) 0.0189(3) -0.0018(2) 0.0112(3)
F8 0.0344(4) 0.0131(3) 0.0660(5) 0.0175(3) -0.0238(4) -0.0026(2)
N1 0.0110(3) 0.0093(2) 0.0129(3) 0.0045(2) -0.0010(2) -0.0002(2)
N2 0.0089(3) 0.0090(2) 0.0135(3) 0.0051(2) 0.0003(2) 0.0017(2)
C1 0.0116(3) 0.0113(3) 0.0115(3) 0.0042(2) -0.0005(2) -0.0011(2)
C2 0.0114(3) 0.0136(3) 0.0121(3) 0.0054(3) -0.0016(2) -0.0008(2)
C3 0.0118(3) 0.0181(3) 0.0177(3) 0.0080(3) -0.0040(3) -0.0027(3)
C4 0.0132(4) 0.0217(4) 0.0181(4) 0.0106(3) -0.0051(3) -0.0007(3)
C5 0.0116(4) 0.0200(4) 0.0213(5) 0.0096(3) -0.0028(3) 0.0032(3)
C6 0.0125(3) 0.0160(3) 0.0192(3) 0.0086(3) -0.0033(3) 0.0017(3)
C7 0.0106(3) 0.0131(3) 0.0122(3) 0.0060(2) -0.0012(2) 0.0006(2)
C8 0.0102(3) 0.0104(3) 0.0131(3) 0.0054(2) -0.0006(2) 0.0006(2)
C9 0.0091(3) 0.0102(3) 0.0117(3) 0.0049(2) 0.0005(2) 0.0014(2)
C10 0.0092(3) 0.0087(3) 0.0129(3) 0.0048(2) 0.0000(2) 0.0012(2)
C11 0.0095(3) 0.0090(3) 0.0121(3) 0.0047(2) 0.0000(2) 0.0015(2)
C12 0.0105(3) 0.0091(3) 0.0184(3) 0.0058(3) -0.0026(2) 0.0007(2)
C13 0.0112(3) 0.0113(3) 0.0212(4) 0.0079(3) -0.0025(3) 0.0004(2)
C14 0.0142(3) 0.0114(3) 0.0159(3) 0.0041(3) -0.0036(3) 0.0015(3)
C15 0.0117(3) 0.0114(3) 0.0167(3) 0.0061(3) -0.0040(3) 0.0014(2)
C16 0.0099(3) 0.0100(3) 0.0126(3) 0.0053(2) -0.0003(2) 0.0017(2)
C17 0.0099(3) 0.0099(3) 0.0124(3) 0.0053(2) 0.0010(2) 0.0022(2)
C18 0.0141(3) 0.0112(3) 0.0112(3) 0.0038(2) -0.0015(2) -0.0018(3)
C19 0.0140(3) 0.0132(3) 0.0153(3) 0.0056(3) -0.0002(3) -0.0008(3)
C20 0.0157(3) 0.0140(3) 0.0162(3) 0.0065(3) -0.0011(3) -0.0027(3)
C21 0.0189(4) 0.0111(3) 0.0133(3) 0.0043(3) -0.0030(3) -0.0021(3)
C22 0.0193(4) 0.0124(3) 0.0172(3) 0.0035(3) 0.0009(3) 0.0013(3)
C23 0.0167(3) 0.0124(3) 0.0160(3) 0.0039(3) 0.0021(3) -0.0007(3)
C24 0.0241(4) 0.0126(3) 0.0189(4) 0.0057(3) -0.0028(3) -0.0020(3)
C25 0.0089(3) 0.0107(3) 0.0158(3) 0.0065(2) -0.0016(2) 0.0008(2)
C26 0.0133(3) 0.0129(3) 0.0198(4) 0.0058(3) 0.0006(3) 0.0032(3)
C27 0.0173(4) 0.0122(3) 0.0333(5) 0.0065(3) -0.0018(3) 0.0044(3)
C28 0.0208(4) 0.0159(4) 0.0427(6) 0.0171(4) -0.0063(4) 0.0006(3)
C29 0.0224(4) 0.0230(4) 0.0313(5) 0.0202(4) -0.0037(4) -0.0006(3)
C30 0.0164(3) 0.0179(3) 0.0186(3) 0.0111(3) -0.0009(3) 0.0012(3)
C31 0.0119(3) 0.0095(3) 0.0131(3) 0.0048(2) -0.0001(2) 0.0022(2)
C32 0.0128(3) 0.0146(3) 0.0199(3) 0.0108(3) -0.0001(3) 0.0022(3)
C33 0.0160(3) 0.0148(3) 0.0225(4) 0.0117(3) -0.0030(3) 0.0008(3)
C34 0.0168(3) 0.0109(3) 0.0172(3) 0.0057(3) -0.0045(3) 0.0030(3)
C35 0.0143(3) 0.0129(3) 0.0178(3) 0.0051(3) -0.0004(3) 0.0047(3)
C36 0.0129(3) 0.0113(3) 0.0161(3) 0.0053(3) 0.0016(3) 0.0035(3)
C37 0.0207(4) 0.0136(3) 0.0249(4) 0.0081(3) -0.0074(3) 0.0033(3)
B1 0.0081(3) 0.0098(3) 0.0194(4) 0.0056(3) 0.0010(3) 0.0007(3)

loop_
_atom_type_symbol
_atom_type_description
_atom_type_scat_dispersion_real
_atom_type_scat_dispersion_imag
_atom_type_scat_source
C C 0.0033 0.0016 'International Tables Vol C Tables 4.2.6.8 and 6.1.1.4'
H H 0.0000 0.0000 'International Tables Vol C Tables 4.2.6.8 and 6.1.1.4'
B B 0.0013 0.0007 'International Tables Vol C Tables 4.2.6.8 and 6.1.1.4'
N N 0.0061 0.0033 'International Tables Vol C Tables 4.2.6.8 and 6.1.1.4'
F F 0.0171 0.0103 'International Tables Vol C Tables 4.2.6.8 and 6.1.1.4'

loop_
_geom_angle_atom_site_label_1
_geom_angle_atom_site_label_2
_geom_angle_atom_site_label_3
_geom_angle
C1 N1 C8 107.84(7)
C1 N1 B1 126.80(7)
C8 N1 B1 124.71(6)
C17 N2 C10 107.64(6)
C17 N2 B1 127.25(6)
C10 N2 B1 124.19(6)
N1 C1 C2 109.66(7)
N1 C1 C18 124.18(7)
C2 C1 C18 126.12(7)
C7 C2 C1 107.58(7)
C7 C2 C3 124.58(8)
C1 C2 C3 127.83(7)
C2 C3 C4 110.38(7)
C2 C3 C4A 109.2(5)
C2 C3 H3A 109.6
C4 C3 H3A 109.6
C2 C3 H3B 109.6
C4 C3 H3B 109.6
H3A C3 H3B 108.1
C2 C3 H3C 109.8
C4A C3 H3C 109.8
C2 C3 H4C 109.8
C4A C3 H4C 109.8
H3C C3 H4C 108.3
C3 C4 C5 110.89(8)
C3 C4 H4A 109.5
C5 C4 H4A 109.5
C3 C4 H4B 109.5
C5 C4 H4B 109.5
H4A C4 H4B 108.0
C4 C5 C6 112.10(8)
C4 C5 H5A 109.2
C6 C5 H5A 109.2
C4 C5 H5B 109.2
C6 C5 H5B 109.2
H5A C5 H5B 107.9
C5A C4A C3 111.4(10)
C5A C4A H4A1 109.3
C3 C4A H4A1 109.3
C5A C4A H4A2 109.3
C3 C4A H4A2 109.3
H4A1 C4A H4A2 108.0
C4A C5A C6 109.8(10)
C4A C5A H5A1 109.7
C6 C5A H5A1 109.7
C4A C5A H5A2 109.7
C6 C5A H5A2 109.7
H5A1 C5A H5A2 108.2
C7 C6 C5 110.15(7)
C7 C6 C5A 115.9(5)
C7 C6 H6A 109.6
C5 C6 H6A 109.6
C5A C6 H6A 123.2
C7 C6 H6B 109.6
C5 C6 H6B 109.6
H6A C6 H6B 108.1
C7 C6 H6C 108.3
C5A C6 H6C 108.3
C7 C6 H6D 108.3
C5A C6 H6D 108.3
H6C C6 H6D 107.4
C2 C7 C8 106.61(7)
C2 C7 C6 122.48(7)
C8 C7 C6 130.91(7)
N1 C8 C9 120.59(7)
N1 C8 C7 108.31(6)
C9 C8 C7 130.84(7)
C8 C9 C10 121.40(7)
C8 C9 C25 119.07(7)
C10 C9 C25 119.52(7)
N2 C10 C9 120.83(7)
N2 C10 C11 108.52(6)
C9 C10 C11 130.55(7)
C16 C11 C10 106.61(6)
C16 C11 C12 122.76(7)
C10 C11 C12 130.64(7)
C11 C12 C13 110.74(6)
C11 C12 H12A 109.5
C13 C12 H12A 109.5
C11 C12 H12B 109.5
C13 C12 H12B 109.5
H12A C12 H12B 108.1
C14 C13 C12 111.58(7)
C14 C13 H13A 109.3
C12 C13 H13A 109.3
C14 C13 H13B 109.3
C12 C13 H13B 109.3
H13A C13 H13B 108.0
C13 C14 C15 110.27(7)
C13 C14 H14A 109.6
C15 C14 H14A 109.6
C13 C14 H14B 109.6
C15 C14 H14B 109.6
H14A C14 H14B 108.1
C16 C15 C14 110.16(6)
C16 C15 H15A 109.6
C14 C15 H15A 109.6
C16 C15 H15B 109.6
C14 C15 H15B 109.6
H15A C15 H15B 108.1
C11 C16 C17 107.76(7)
C11 C16 C15 123.90(7)
C17 C16 C15 128.33(7)
N2 C17 C16 109.47(7)
N2 C17 C31 125.36(7)
C16 C17 C31 125.16(7)
C23 C18 C19 118.99(7)
C23 C18 C1 122.32(7)
C19 C18 C1 118.69(7)
C20 C19 C18 120.55(8)
C20 C19 H19 119.7
C18 C19 H19 119.7
C19 C20 C21 119.68(8)
C19 C20 H20 120.2
C21 C20 H20 120.2
C22 C21 C20 120.39(8)
C22 C21 C24 121.08(8)
C20 C21 C24 118.53(8)
C21 C22 C23 119.90(8)
C21 C22 H22 120.0
C23 C22 H22 120.0
C22 C23 C18 120.31(8)
C22 C23 H23 119.8
C18 C23 H23 119.8
F3 C24 F4 106.54(8)
F3 C24 F5 106.23(8)
F4 C24 F5 106.61(8)
F3 C24 C21 112.96(8)
F4 C24 C21 112.15(7)
F5 C24 C21 111.89(8)
C26 C25 C30 119.40(7)
C26 C25 C9 121.49(7)
C30 C25 C9 119.11(7)
C27 C26 C25 120.23(8)
C27 C26 H26 119.9
C25 C26 H26 119.9
C28 C27 C26 120.16(9)
C28 C27 H27 119.9
C26 C27 H27 119.9
C29 C28 C27 119.82(8)
C29 C28 H28 120.1
C27 C28 H28 120.1
C28 C29 C30 120.37(9)
C28 C29 H29 119.8
C30 C29 H29 119.8
C29 C30 C25 120.02(9)
C29 C30 H30 120.0
C25 C30 H30 120.0
C36 C31 C32 118.69(7)
C36 C31 C17 118.64(7)
C32 C31 C17 122.62(7)
C33 C32 C31 120.33(8)
C33 C32 H32 119.8
C31 C32 H32 119.8
C32 C33 C34 119.94(8)
C32 C33 H33 120.0
C34 C33 H33 120.0
C35 C34 C33 120.57(7)
C35 C34 C37 120.49(8)
C33 C34 C37 118.94(8)
C34 C35 C36 119.38(8)
C34 C35 H35 120.3
C36 C35 H35 120.3
C35 C36 C31 120.96(7)
C35 C36 H36 119.5
C31 C36 H36 119.5
F6 C37 F8 107.30(8)
F6 C37 F7 106.44(7)
F8 C37 F7 106.52(8)
F6 C37 C34 112.90(8)
F8 C37 C34 111.51(7)
F7 C37 C34 111.79(8)
F2 B1 F1 109.92(7)
F2 B1 N1 111.88(7)
F1 B1 N1 107.33(6)
F2 B1 N2 108.22(6)
F1 B1 N2 111.59(7)
N1 B1 N2 107.92(6)

loop_
_geom_bond_atom_site_label_1
_geom_bond_atom_site_label_2
_geom_bond_distance
F1 B1 1.3869(11)
F2 B1 1.3824(11)
F3 C24 1.3390(12)
F4 C24 1.3397(11)
F5 C24 1.3413(11)
F6 C37 1.3343(12)
F7 C37 1.3497(11)
F8 C37 1.3371(11)
N1 C1 1.3588(10)
N1 C8 1.3964(10)
N1 B1 1.5548(11)
N2 C17 1.3640(10)
N2 C10 1.3980(10)
N2 B1 1.5574(11)
C1 C2 1.4148(12)
C1 C18 1.4737(11)
C2 C7 1.3904(11)
C2 C3 1.4992(11)
C3 C4 1.5236(13)
C3 C4A 1.644(12)
C3 H3A 0.9900
C3 H3B 0.9900
C3 H3C 0.9900
C3 H4C 0.9900
C4 C5 1.5273(14)
C4 H4A 0.9900
C4 H4B 0.9900
C5 C6 1.5312(12)
C5 H5A 0.9900
C5 H5B 0.9900
C4A C5A 1.537(15)
C4A H4A1 0.9900
C4A H4A2 0.9900
C5A C6 1.570(12)
C5A H5A1 0.9900
C5A H5A2 0.9900
C6 C7 1.5007(11)
C6 H6A 0.9900
C6 H6B 0.9900
C6 H6C 0.9900
C6 H6D 0.9900
C7 C8 1.4313(11)
C8 C9 1.4012(10)
C9 C10 1.4027(11)
C9 C25 1.4884(11)
C10 C11 1.4274(10)
C11 C16 1.3899(10)
C11 C12 1.5015(11)
C12 C13 1.5324(11)
C12 H12A 0.9900
C12 H12B 0.9900
C13 C14 1.5284(12)
C13 H13A 0.9900
C13 H13B 0.9900
C14 C15 1.5298(11)
C14 H14A 0.9900
C14 H14B 0.9900
C15 C16 1.5002(11)
C15 H15A 0.9900
C15 H15B 0.9900
C16 C17 1.4144(10)
C17 C31 1.4722(11)
C18 C23 1.3968(12)
C18 C19 1.4047(11)
C19 C20 1.3872(12)
C19 H19 0.9500
C20 C21 1.3909(13)
C20 H20 0.9500
C21 C22 1.3899(12)
C21 C24 1.4974(12)
C22 C23 1.3924(12)
C22 H22 0.9500
C23 H23 0.9500
C25 C26 1.3956(12)
C25 C30 1.3961(11)
C26 C27 1.3926(12)
C26 H26 0.9500
C27 C28 1.3887(16)
C27 H27 0.9500
C28 C29 1.3873(16)
C28 H28 0.9500
C29 C30 1.3930(13)
C29 H29 0.9500
C30 H30 0.9500
C31 C36 1.4016(11)
C31 C32 1.4043(11)
C32 C33 1.3884(11)
C32 H32 0.9500
C33 C34 1.3918(13)
C33 H33 0.9500
C34 C35 1.3894(12)
C34 C37 1.5007(12)
C35 C36 1.3899(11)
C35 H35 0.9500
C36 H36 0.9500

loop_
_geom_torsion_atom_site_label_1
_geom_torsion_atom_site_label_2
_geom_torsion_atom_site_label_3
_geom_torsion_atom_site_label_4
_geom_torsion
C8 N1 C1 C2 -0.61(9)
B1 N1 C1 C2 -171.66(7)
C8 N1 C1 C18 177.21(7)
B1 N1 C1 C18 6.16(12)
N1 C1 C2 C7 -0.12(9)
C18 C1 C2 C7 -177.89(7)
N1 C1 C2 C3 -178.95(8)
C18 C1 C2 C3 3.28(13)
C7 C2 C3 C4 -14.35(12)
C1 C2 C3 C4 164.30(8)
C7 C2 C3 C4A 20.4(5)
C1 C2 C3 C4A -160.9(5)
C2 C3 C4 C5 45.03(10)
C4A C3 C4 C5 -49.0(9)
C3 C4 C5 C6 -64.20(11)
C2 C3 C4A C5A -49.6(11)
C4 C3 C4A C5A 48.5(8)
C3 C4A C5A C6 58.6(14)
C4 C5 C6 C7 46.65(11)
C4 C5 C6 C5A -62.4(13)
C4A C5A C6 C7 -38.3(12)
C4A C5A C6 C5 42.3(10)
C1 C2 C7 C8 0.78(9)
C3 C2 C7 C8 179.66(7)
C1 C2 C7 C6 -179.68(7)
C3 C2 C7 C6 -0.80(12)
C5 C6 C7 C2 -15.17(11)
C5A C6 C7 C2 9.2(7)
C5 C6 C7 C8 164.25(9)
C5A C6 C7 C8 -171.4(7)
C1 N1 C8 C9 -173.59(7)
B1 N1 C8 C9 -2.30(11)
C1 N1 C8 C7 1.09(9)
B1 N1 C8 C7 172.38(7)
C2 C7 C8 N1 -1.16(9)
C6 C7 C8 N1 179.36(8)
C2 C7 C8 C9 172.79(8)
C6 C7 C8 C9 -6.70(15)
N1 C8 C9 C10 3.42(11)
C7 C8 C9 C10 -169.91(8)
N1 C8 C9 C25 -175.36(7)
C7 C8 C9 C25 11.32(12)
C17 N2 C10 C9 -175.68(7)
B1 N2 C10 C9 -5.97(11)
C17 N2 C10 C11 0.94(8)
B1 N2 C10 C11 170.64(7)
C8 C9 C10 N2 0.65(11)
C25 C9 C10 N2 179.42(7)
C8 C9 C10 C11 -175.13(8)
C25 C9 C10 C11 3.64(12)
N2 C10 C11 C16 -1.10(8)
C9 C10 C11 C16 175.08(8)
N2 C10 C11 C12 179.07(8)
C9 C10 C11 C12 -4.75(14)
C16 C11 C12 C13 -13.50(11)
C10 C11 C12 C13 166.31(8)
C11 C12 C13 C14 45.31(9)
C12 C13 C14 C15 -65.01(9)
C13 C14 C15 C16 48.13(9)
C10 C11 C16 C17 0.83(8)
C12 C11 C16 C17 -179.32(7)
C10 C11 C16 C15 179.68(7)
C12 C11 C16 C15 -0.47(12)
C14 C15 C16 C11 -17.11(11)
C14 C15 C16 C17 161.50(8)
C10 N2 C17 C16 -0.42(8)
B1 N2 C17 C16 -169.71(7)
C10 N2 C17 C31 -179.54(7)
B1 N2 C17 C31 11.16(12)
C11 C16 C17 N2 -0.27(9)
C15 C16 C17 N2 -179.06(7)
C11 C16 C17 C31 178.85(7)
C15 C16 C17 C31 0.07(13)
N1 C1 C18 C23 48.77(12)
C2 C1 C18 C23 -133.77(9)
N1 C1 C18 C19 -130.39(8)
C2 C1 C18 C19 47.07(11)
C23 C18 C19 C20 -4.47(12)
C1 C18 C19 C20 174.72(7)
C18 C19 C20 C21 2.09(12)
C19 C20 C21 C22 1.66(13)
C19 C20 C21 C24 -177.99(8)
C20 C21 C22 C23 -2.97(13)
C24 C21 C22 C23 176.67(8)
C21 C22 C23 C18 0.52(13)
C19 C18 C23 C22 3.15(12)
C1 C18 C23 C22 -176.01(8)
C22 C21 C24 F3 7.48(12)
C20 C21 C24 F3 -172.87(8)
C22 C21 C24 F4 -112.94(10)
C20 C21 C24 F4 66.71(11)
C22 C21 C24 F5 127.32(9)
C20 C21 C24 F5 -53.04(11)
C8 C9 C25 C26 -105.35(9)
C10 C9 C25 C26 75.85(10)
C8 C9 C25 C30 74.83(10)
C10 C9 C25 C30 -103.97(9)
C30 C25 C26 C27 -0.84(12)
C9 C25 C26 C27 179.34(8)
C25 C26 C27 C28 0.42(14)
C26 C27 C28 C29 0.29(15)
C27 C28 C29 C30 -0.58(15)
C28 C29 C30 C25 0.16(14)
C26 C25 C30 C29 0.55(12)
C9 C25 C30 C29 -179.63(8)
N2 C17 C31 C36 -139.04(8)
C16 C17 C31 C36 41.97(11)
N2 C17 C31 C32 43.45(12)
C16 C17 C31 C32 -135.54(8)
C36 C31 C32 C33 3.75(12)
C17 C31 C32 C33 -178.74(8)
C31 C32 C33 C34 -2.16(13)
C32 C33 C34 C35 -1.13(13)
C32 C33 C34 C37 178.19(8)
C33 C34 C35 C36 2.73(13)
C37 C34 C35 C36 -176.58(8)
C34 C35 C36 C31 -1.06(12)
C32 C31 C36 C35 -2.15(12)
C17 C31 C36 C35 -179.75(7)
C35 C34 C37 F6 20.80(12)
C33 C34 C37 F6 -158.51(8)
C35 C34 C37 F8 141.70(9)
C33 C34 C37 F8 -37.62(12)
C35 C34 C37 F7 -99.18(10)
C33 C34 C37 F7 81.50(10)
C1 N1 B1 F2 -73.66(10)
C8 N1 B1 F2 116.72(8)
C1 N1 B1 F1 46.99(11)
C8 N1 B1 F1 -122.63(8)
C1 N1 B1 N2 167.39(7)
C8 N1 B1 N2 -2.23(10)
C17 N2 B1 F2 52.72(11)
C10 N2 B1 F2 -114.92(8)
C17 N2 B1 F1 -68.35(10)
C10 N2 B1 F1 124.01(8)
C17 N2 B1 N1 173.97(7)
C10 N2 B1 N1 6.33(10)
